data_1551006
loop_
_publ_author_name
'Betley, Theodore'
'Johnson, Elizabeth J.'
'Kleinlein, Claudia'
'Musgrave, Rebecca A.'

_publ_section_title
;
 Diiron Oxo Reactivity in a Weak-Field Environment
;
_journal_name_full 'Chemical Science'
_journal_paper_doi 10.1039/C9SC00605B
_journal_year 2019
_chemical_formula_sum 'C68.09 H91.24 Fe2 N4 O4.53'
_chemical_formula_weight 1149.93
_chemical_name_systematic tBudmxFe2OHMesthf
_space_group_crystal_system monoclinic
_space_group_IT_number 14
_space_group_name_Hall '-P 2yn'
_space_group_name_H-M_alt 'P 1 21/n 1'
_symmetry_space_group_name_Hall '-P 2yn'
_symmetry_space_group_name_H-M 'P 1 21/n 1'
_atom_sites_solution_hydrogens mixed
_audit_creation_method SHELXL-2014/7
_audit_update_record
;
2017-06-07 deposited with the CCDC.    2019-05-09 downloaded from the CCDC.
;
_cell_angle_alpha 90
_cell_angle_beta 106.397(3)
_cell_angle_gamma 90
_cell_formula_units_Z 4
_cell_length_a 17.416(3)
_cell_length_b 15.512(2)
_cell_length_c 24.559(4)
_cell_measurement_reflns_used 525
_cell_measurement_temperature 100(2)
_cell_measurement_theta_max 25.33
_cell_measurement_theta_min 2.44
_cell_volume 6364.9(17)
_computing_cell_refinement 'SAINT 8.34C (Bruker-AXS, 2014)'
_computing_data_collection 'APEX3 v2015.5-2 (Bruker-AXS, 2015)'
_computing_data_reduction 'SAINT 8.34C (Bruker-AXS, 2014)'
_computing_molecular_graphics 'Bruker SHELXTL (Sheldrick, 2015)'
_computing_publication_material 'Bruker SHELXTL (Sheldrick, 2015)'
_computing_structure_refinement 'SHELXL-2014 (Sheldrick, 2015)'
_computing_structure_solution 'SHELXT-2014 (Sheldrick, 2015)'
_diffrn_ambient_temperature 100(2)
_diffrn_measured_fraction_theta_full 0.989
_diffrn_measured_fraction_theta_max 0.989
_diffrn_measurement_device_type
;
Bruker D8 goniometer with CMOS area detector  
;
_diffrn_measurement_method 'omega and phi scans'
_diffrn_radiation_monochromator graphite
_diffrn_radiation_source 'I\mS microfocus tube'
_diffrn_radiation_type MoK\a
_diffrn_radiation_wavelength 0.71073
_diffrn_reflns_av_R_equivalents 0.1905
_diffrn_reflns_av_unetI/netI 0.2249
_diffrn_reflns_Laue_measured_fraction_full 0.989
_diffrn_reflns_Laue_measured_fraction_max 0.989
_diffrn_reflns_limit_h_max 20
_diffrn_reflns_limit_h_min -20
_diffrn_reflns_limit_k_max 18
_diffrn_reflns_limit_k_min -18
_diffrn_reflns_limit_l_max 29
_diffrn_reflns_limit_l_min -29
_diffrn_reflns_number 33872
_diffrn_reflns_point_group_measured_fraction_full 0.989
_diffrn_reflns_point_group_measured_fraction_max 0.989
_diffrn_reflns_theta_full 25.202
_diffrn_reflns_theta_max 25.202
_diffrn_reflns_theta_min 1.280
_exptl_absorpt_coefficient_mu 0.506
_exptl_absorpt_correction_T_max 0.7452
_exptl_absorpt_correction_T_min 0.6496
_exptl_absorpt_process_details sadabs
_exptl_crystal_colour yellow-brown
_exptl_crystal_density_diffrn 1.200
_exptl_crystal_description plate
_exptl_crystal_F_000 2464
_exptl_crystal_size_max 0.110
_exptl_crystal_size_mid 0.060
_exptl_crystal_size_min 0.020
_refine_diff_density_max 0.490
_refine_diff_density_min -0.524
_refine_diff_density_rms 0.082
_refine_ls_extinction_method none
_refine_ls_goodness_of_fit_ref 0.981
_refine_ls_hydrogen_treatment mixed
_refine_ls_matrix_type full
_refine_ls_number_parameters 728
_refine_ls_number_reflns 11345
_refine_ls_number_restraints 21
_refine_ls_restrained_S_all 0.983
_refine_ls_R_factor_all 0.2133
_refine_ls_R_factor_gt 0.0836
_refine_ls_shift/su_max 0.001
_refine_ls_shift/su_mean 0.000
_refine_ls_structure_factor_coef Fsqd
_refine_ls_weighting_details 'w=1/[\s^2^(Fo^2^)+(0.0720P)^2^] where P=(Fo^2^+2Fc^2^)/3'
_refine_ls_weighting_scheme calc
_refine_ls_wR_factor_gt 0.1477
_refine_ls_wR_factor_ref 0.1915
_reflns_Friedel_coverage 0.000
_reflns_number_gt 4989
_reflns_number_total 11345
_reflns_threshold_expression 'I > 2\s(I)'
_cod_data_source_file c9sc00605b2.cif
_cod_data_source_block tBudmxFe2OHMesthf
_cod_original_cell_volume 6364.8(16)
_cod_database_code 1551006
_shelx_shelxl_version_number 2014/7
_shelx_space_group_comment
;
The symmetry employed for this shelxl refinement is uniquely defined
by the following loop, which should always be used as a source of
symmetry information in preference to the above space-group names.
They are only intended as comments.
;
_shelx_estimated_absorpt_t_min 0.946
_shelx_estimated_absorpt_t_max 0.990

loop_
_space_group_symop_operation_xyz
'x, y, z'
'-x+1/2, y+1/2, -z+1/2'
'-x, -y, -z'
'x-1/2, -y-1/2, z-1/2'

loop_
_atom_site_label
_atom_site_type_symbol
_atom_site_fract_x
_atom_site_fract_y
_atom_site_fract_z
_atom_site_U_iso_or_equiv
_atom_site_adp_type
_atom_site_occupancy
_atom_site_site_symmetry_order
_atom_site_calc_flag
_atom_site_refinement_flags_posn
_atom_site_refinement_flags_adp
_atom_site_refinement_flags_occupancy
_atom_site_disorder_assembly
_atom_site_disorder_group
Fe01 Fe 0.27761(5) 0.14873(6) 0.43127(3) 0.0248(3) Uani 1 1 d . . . . .
Fe02 Fe 0.37042(6) 0.20570(6) 0.58380(4) 0.0306(3) Uani 1 1 d . . . . .
O1D O 0.3438(2) 0.1385(3) 0.51428(15) 0.0280(11) Uani 1 1 d . . . . .
H1D H 0.3455 0.0836 0.5363 0.11(3) Uiso 1 1 d R . . . .
O004 O 0.2137(3) 0.4641(3) 0.48495(16) 0.0321(11) Uani 1 1 d . . . . .
O007 O 0.4530(3) 0.1860(3) 0.66506(18) 0.0473(13) Uani 1 1 d . . . . .
N00A N 0.2720(3) 0.2267(4) 0.6109(2) 0.0340(14) Uani 1 1 d . . . . .
N005 N 0.3416(3) 0.2431(3) 0.40319(19) 0.0224(12) Uani 1 1 d . . . . .
N006 N 0.1769(3) 0.2236(3) 0.42633(18) 0.0220(12) Uani 1 1 d . . . . .
N008 N 0.4020(3) 0.3305(3) 0.57879(19) 0.0263(13) Uani 1 1 d . . . . .
C5 C 0.4151(4) 0.2448(4) 0.3936(2) 0.0254(16) Uani 1 1 d . . . . .
C10 C 0.1758(4) 0.3104(4) 0.4111(2) 0.0245(15) Uani 1 1 d . . . . .
C8 C 0.3160(4) 0.3299(4) 0.4009(2) 0.0242(11) Uani 1 1 d . . . . .
C6 C 0.4382(4) 0.3300(4) 0.3874(2) 0.0305(17) Uani 1 1 d . . . . .
H6 H 0.4874 0.3478 0.3814 0.037 Uiso 1 1 calc R U . . .
C00F C 0.2148(3) 0.0471(4) 0.3212(3) 0.0254(15) Uani 1 1 d . . . . .
C34 C 0.2349(4) 0.3060(5) 0.5988(2) 0.0332(18) Uani 1 1 d . . . . .
C00H C 0.2013(4) -0.0239(4) 0.2850(3) 0.0281(16) Uani 1 1 d . . . . .
H00H H 0.1752 -0.0157 0.2458 0.034 Uiso 1 1 calc R U . . .
C11 C 0.0976(4) 0.3436(5) 0.4044(2) 0.0296(16) Uani 1 1 d . . . . .
H11 H 0.0802 0.4009 0.3942 0.036 Uiso 1 1 calc R U . . .
C41 C 0.4682(4) 0.3699(4) 0.5729(2) 0.0288(17) Uani 1 1 d . . . . .
C23 C 0.2041(4) 0.5046(4) 0.4336(3) 0.0260(16) Uani 1 1 d . . . . .
C12 C 0.0526(4) 0.2784(4) 0.4152(3) 0.0334(17) Uani 1 1 d . . . . .
H12 H -0.0025 0.2813 0.4136 0.040 Uiso 1 1 calc R U . . .
C19 C 0.2171(3) 0.4898(4) 0.3401(2) 0.0252(16) Uani 1 1 d . . . . .
H19 H 0.2298 0.4564 0.3114 0.030 Uiso 1 1 calc R U . . .
C13 C 0.1021(4) 0.2055(4) 0.4293(2) 0.0263(16) Uani 1 1 d . . . . .
C9 C 0.2397(4) 0.3577(4) 0.4031(2) 0.0210(14) Uani 1 1 d . . . . .
C33 C 0.2696(4) 0.3821(5) 0.5863(2) 0.0339(18) Uani 1 1 d . . . . .
C14 C 0.0743(4) 0.1182(4) 0.4433(3) 0.0304(17) Uani 1 1 d . . . . .
C00R C 0.2741(4) -0.0458(4) 0.3991(2) 0.0270(16) Uani 1 1 d . . . . .
C00S C 0.1863(4) 0.1350(4) 0.2969(2) 0.0294(17) Uani 1 1 d . . . . .
H00A H 0.1640 0.1305 0.2556 0.044 Uiso 1 1 calc R U . . .
H00B H 0.2315 0.1752 0.3057 0.044 Uiso 1 1 calc R U . . .
H00C H 0.1450 0.1561 0.3136 0.044 Uiso 1 1 calc R U . . .
C18 C 0.2219(3) 0.4533(4) 0.3923(3) 0.0247(15) Uani 1 1 d . . . . .
C7 C 0.3769(4) 0.3832(4) 0.3915(2) 0.0242(11) Uani 1 1 d . . . . .
H7 H 0.3757 0.4442 0.3885 0.029 Uiso 1 1 calc R U . . .
C28 C 0.2000(4) 0.5094(5) 0.5291(3) 0.0335(17) Uani 1 1 d . . . . .
C42 C 0.5439(4) 0.3245(4) 0.5722(3) 0.0313(17) Uani 1 1 d . . . . .
C2 C 0.4607(4) 0.1653(4) 0.3848(3) 0.0297(17) Uani 1 1 d . . . . .
C20 C 0.1938(4) 0.5755(4) 0.3294(3) 0.0326(17) Uani 1 1 d . . . . .
H20 H 0.1924 0.6012 0.2941 0.039 Uiso 1 1 calc R U . . .
C00Z C 0.2252(4) -0.1065(4) 0.3049(3) 0.0344(17) Uani 1 1 d . . . . .
C1 C 0.5489(4) 0.1888(5) 0.3919(3) 0.0429(19) Uani 1 1 d . . . . .
H1A H 0.5521 0.2295 0.3621 0.064 Uiso 1 1 calc R U . . .
H1B H 0.5791 0.1365 0.3889 0.064 Uiso 1 1 calc R U . . .
H1C H 0.5717 0.2154 0.4291 0.064 Uiso 1 1 calc R U . . .
C17 C 0.0084(4) 0.1307(4) 0.4730(3) 0.045(2) Uani 1 1 d . . . . .
H17A H 0.0295 0.1646 0.5077 0.068 Uiso 1 1 calc R U . . .
H17B H -0.0094 0.0743 0.4828 0.068 Uiso 1 1 calc R U . . .
H17C H -0.0370 0.1611 0.4475 0.068 Uiso 1 1 calc R U . . .
C44 C 0.5846(4) 0.3698(5) 0.5325(3) 0.049(2) Uani 1 1 d . . . . .
H44A H 0.5483 0.3705 0.4939 0.074 Uiso 1 1 calc R U . . .
H44B H 0.6337 0.3388 0.5327 0.074 Uiso 1 1 calc R U . . .
H44C H 0.5979 0.4291 0.5456 0.074 Uiso 1 1 calc R U . . .
C01D C 0.3155(4) -0.0639(4) 0.4621(2) 0.0325(17) Uani 1 1 d . . . . .
H01A H 0.3701 -0.0409 0.4721 0.049 Uiso 1 1 calc R U . . .
H01B H 0.3173 -0.1263 0.4688 0.049 Uiso 1 1 calc R U . . .
H01C H 0.2854 -0.0361 0.4855 0.049 Uiso 1 1 calc R U . . .
C21 C 0.1727(4) 0.6223(4) 0.3703(3) 0.0335(17) Uani 1 1 d . . . . .
H21 H 0.1546 0.6799 0.3619 0.040 Uiso 1 1 calc R U . . .
C37 C 0.2197(4) 0.1741(5) 0.6267(3) 0.045(2) Uani 1 1 d . . . . .
C01G C 0.2095(5) -0.1832(4) 0.2647(3) 0.048(2) Uani 1 1 d . . . . .
H01D H 0.1695 -0.1674 0.2292 0.072 Uiso 1 1 calc R U . . .
H01E H 0.1897 -0.2317 0.2823 0.072 Uiso 1 1 calc R U . . .
H01F H 0.2594 -0.1998 0.2564 0.072 Uiso 1 1 calc R U . . .
C24 C 0.1470(4) 0.6391(4) 0.4672(3) 0.0373(18) Uani 1 1 d . . . . .
C36 C 0.1477(5) 0.2198(6) 0.6225(3) 0.053(2) Uani 1 1 d . . . . .
H36 H 0.1011 0.1972 0.6303 0.063 Uiso 1 1 calc R U . . .
C27 C 0.1668(4) 0.5907(5) 0.5229(3) 0.0364(18) Uani 1 1 d . . . . .
C39 C 0.3818(4) 0.4751(4) 0.5740(2) 0.0336(13) Uani 1 1 d . . . . .
H39 H 0.3577 0.5301 0.5736 0.040 Uiso 1 1 calc R U . . .
C3 C 0.4227(4) 0.1327(4) 0.3241(3) 0.0388(19) Uani 1 1 d . . . . .
H3A H 0.3669 0.1165 0.3197 0.058 Uiso 1 1 calc R U . . .
H3B H 0.4524 0.0824 0.3168 0.058 Uiso 1 1 calc R U . . .
H3C H 0.4246 0.1785 0.2970 0.058 Uiso 1 1 calc R U . . .
C49 C 0.1618(5) 0.0296(5) 0.6384(3) 0.064(3) Uani 1 1 d . . . . .
H49A H 0.1263 0.0551 0.6587 0.097 Uiso 1 1 calc R U . . .
H49B H 0.1756 -0.0294 0.6519 0.097 Uiso 1 1 calc R U . . .
H49C H 0.1345 0.0285 0.5976 0.097 Uiso 1 1 calc R U . . .
C48 C 0.2977(4) 0.0362(5) 0.6235(3) 0.053(2) Uani 1 1 d . . . . .
H48A H 0.2746 0.0313 0.5823 0.079 Uiso 1 1 calc R U . . .
H48B H 0.3082 -0.0215 0.6402 0.079 Uiso 1 1 calc R U . . .
H48C H 0.3480 0.0687 0.6316 0.079 Uiso 1 1 calc R U . . .
C46 C 0.2386(4) 0.0837(5) 0.6492(3) 0.048(2) Uani 1 1 d . . . . .
C25 C 0.0558(4) 0.6477(5) 0.4444(3) 0.053(2) Uani 1 1 d . . . . .
H25A H 0.0316 0.5901 0.4384 0.079 Uiso 1 1 calc R U . . .
H25B H 0.0423 0.6790 0.4083 0.079 Uiso 1 1 calc R U . . .
H25C H 0.0353 0.6793 0.4719 0.079 Uiso 1 1 calc R U . . .
C26 C 0.1861(5) 0.7289(5) 0.4767(3) 0.061(2) Uani 1 1 d . . . . .
H26A H 0.1681 0.7598 0.5057 0.092 Uiso 1 1 calc R U . . .
H26B H 0.1707 0.7615 0.4411 0.092 Uiso 1 1 calc R U . . .
H26C H 0.2445 0.7226 0.4894 0.092 Uiso 1 1 calc R U . . .
C31 C 0.2044(5) 0.5006(6) 0.6267(3) 0.060(2) Uani 1 1 d . . . . .
H31 H 0.2157 0.4703 0.6617 0.072 Uiso 1 1 calc R U . . .
C15 C 0.0393(4) 0.0675(5) 0.3883(3) 0.049(2) Uani 1 1 d . . . . .
H15A H -0.0064 0.0990 0.3640 0.073 Uiso 1 1 calc R U . . .
H15B H 0.0216 0.0107 0.3973 0.073 Uiso 1 1 calc R U . . .
H15C H 0.0804 0.0604 0.3683 0.073 Uiso 1 1 calc R U . . .
C01T C 0.4517(5) 0.2500(5) 0.7088(3) 0.056(2) Uani 1 1 d . . . . .
H01G H 0.3960 0.2634 0.7084 0.068 Uiso 1 1 calc R U . . .
H01H H 0.4783 0.3040 0.7025 0.068 Uiso 1 1 calc R U . . .
C47 C 0.2778(5) 0.0910(5) 0.7143(3) 0.060(2) Uani 1 1 d . . . . .
H47A H 0.3300 0.1194 0.7215 0.091 Uiso 1 1 calc R U . . .
H47B H 0.2851 0.0332 0.7311 0.091 Uiso 1 1 calc R U . . .
H47C H 0.2431 0.1249 0.7314 0.091 Uiso 1 1 calc R U . . .
C01V C 0.5119(5) 0.1197(5) 0.6888(4) 0.074(3) Uani 1 1 d . . . . .
H01I H 0.5477 0.1102 0.6645 0.088 Uiso 1 1 calc R U . . .
H01J H 0.4854 0.0646 0.6930 0.088 Uiso 1 1 calc R U . . .
C01W C 0.5593(5) 0.1557(6) 0.7476(3) 0.070(3) Uani 1 1 d . . . . .
H01K H 0.5794 0.1086 0.7752 0.083 Uiso 1 1 calc R U . . .
H01L H 0.6049 0.1917 0.7448 0.083 Uiso 1 1 calc R U . . .
C30 C 0.1693(6) 0.5816(6) 0.6221(3) 0.074(3) Uani 1 1 d . . . . .
H30 H 0.1568 0.6063 0.6539 0.089 Uiso 1 1 calc R U . . .
C29 C 0.1523(4) 0.6270(5) 0.5711(3) 0.056(2) Uani 1 1 d . . . . .
H29 H 0.1306 0.6834 0.5691 0.067 Uiso 1 1 calc R U . . .
C01Z C 0.4963(5) 0.2094(6) 0.7644(3) 0.073(3) Uani 1 1 d . . . . .
H01M H 0.4606 0.1727 0.7795 0.088 Uiso 1 1 calc R U . . .
H01N H 0.5214 0.2536 0.7929 0.088 Uiso 1 1 calc R U . . .
C009 C 0.2528(3) 0.0389(4) 0.3805(2) 0.0188(14) Uani 1 1 d . . . . .
C22 C 0.1767(4) 0.5888(4) 0.4233(3) 0.0318(17) Uani 1 1 d . . . . .
C011 C 0.2607(4) -0.1152(4) 0.3623(3) 0.0336(17) Uani 1 1 d . . . . .
H011 H 0.2765 -0.1711 0.3772 0.040 Uiso 1 1 calc R U . . .
C38 C 0.3469(4) 0.3968(4) 0.5791(3) 0.0336(13) Uani 1 1 d . . . . .
C32 C 0.2227(4) 0.4640(5) 0.5812(3) 0.0379(19) Uani 1 1 d . . . . .
C16 C 0.1432(4) 0.0669(4) 0.4829(3) 0.0362(18) Uani 1 1 d . . . . .
H16A H 0.1823 0.0518 0.4626 0.054 Uiso 1 1 calc R U . . .
H16B H 0.1220 0.0142 0.4952 0.054 Uiso 1 1 calc R U . . .
H16C H 0.1691 0.1021 0.5162 0.054 Uiso 1 1 calc R U . . .
C45 C 0.5287(4) 0.2307(4) 0.5533(3) 0.045(2) Uani 1 1 d . . . . .
H45A H 0.5098 0.1987 0.5814 0.067 Uiso 1 1 calc R U . . .
H45B H 0.5785 0.2049 0.5499 0.067 Uiso 1 1 calc R U . . .
H45C H 0.4880 0.2284 0.5165 0.067 Uiso 1 1 calc R U . . .
C4 C 0.4585(4) 0.0912(4) 0.4255(3) 0.0361(18) Uani 1 1 d . . . . .
H4A H 0.4828 0.1100 0.4647 0.054 Uiso 1 1 calc R U . . .
H4B H 0.4884 0.0419 0.4170 0.054 Uiso 1 1 calc R U . . .
H4C H 0.4028 0.0741 0.4209 0.054 Uiso 1 1 calc R U . . .
C40 C 0.4572(4) 0.4599(5) 0.5695(3) 0.0412(19) Uani 1 1 d . . . . .
H40 H 0.4947 0.5019 0.5649 0.049 Uiso 1 1 calc R U . . .
C43 C 0.6023(4) 0.3281(4) 0.6321(3) 0.0399(19) Uani 1 1 d . . . . .
H43A H 0.6118 0.3884 0.6441 0.060 Uiso 1 1 calc R U . . .
H43B H 0.6530 0.3011 0.6319 0.060 Uiso 1 1 calc R U . . .
H43C H 0.5792 0.2972 0.6586 0.060 Uiso 1 1 calc R U . . .
C35 C 0.1570(4) 0.3019(5) 0.6053(3) 0.045(2) Uani 1 1 d . . . . .
H35 H 0.1187 0.3471 0.5990 0.053 Uiso 1 1 calc R U . . .
C1C C 0.465(2) 0.5102(16) 0.7336(16) 0.108(4) Uani 0.323(5) 1 d D . P A 1
H1CA H 0.4644 0.4912 0.6954 0.162 Uiso 0.323(5) 1 calc R U P A 1
H1CB H 0.4131 0.4984 0.7399 0.162 Uiso 0.323(5) 1 calc R U P A 1
H1CC H 0.5070 0.4789 0.7617 0.162 Uiso 0.323(5) 1 calc R U P A 1
C2C C 0.4815(17) 0.6023(17) 0.7390(14) 0.112(4) Uani 0.323(5) 1 d D . P A 1
H2CA H 0.5035 0.6168 0.7072 0.134 Uiso 0.323(5) 1 calc R U P A 1
H2CB H 0.5267 0.6083 0.7739 0.134 Uiso 0.323(5) 1 calc R U P A 1
O1C O 0.4271(12) 0.6739(13) 0.7414(9) 0.091(2) Uani 0.323(5) 1 d D . P A 1
C4C C 0.4625(14) 0.7503(15) 0.7646(12) 0.086(3) Uani 0.323(5) 1 d D . P A 1
H4CA H 0.5071 0.7656 0.7488 0.103 Uiso 0.323(5) 1 calc R U P A 1
H4CB H 0.4834 0.7455 0.8063 0.103 Uiso 0.323(5) 1 calc R U P A 1
C5C C 0.3954(18) 0.8183(18) 0.7481(14) 0.101(4) Uani 0.323(5) 1 d D . P A 1
H5CA H 0.3551 0.8000 0.7135 0.151 Uiso 0.323(5) 1 calc R U P A 1
H5CB H 0.4181 0.8738 0.7414 0.151 Uiso 0.323(5) 1 calc R U P A 1
H5CC H 0.3703 0.8244 0.7790 0.151 Uiso 0.323(5) 1 calc R U P A 1
C5A C 0.4637(8) 0.9570(9) 0.7964(7) 0.101(4) Uani 0.677(5) 1 d D . P A 2
H5AA H 0.4480 1.0053 0.7698 0.151 Uiso 0.677(5) 1 calc R U P A 2
H5AB H 0.5221 0.9512 0.8078 0.151 Uiso 0.677(5) 1 calc R U P A 2
H5AC H 0.4454 0.9679 0.8300 0.151 Uiso 0.677(5) 1 calc R U P A 2
C4A C 0.4278(7) 0.8784(10) 0.7692(6) 0.086(3) Uani 0.677(5) 1 d D . P A 2
H4AA H 0.4481 0.8291 0.7948 0.103 Uiso 0.677(5) 1 calc R U P A 2
H4AB H 0.4439 0.8695 0.7340 0.103 Uiso 0.677(5) 1 calc R U P A 2
O1A O 0.3396(6) 0.8804(6) 0.7549(4) 0.091(2) Uani 0.677(5) 1 d D . P A 2
C2A C 0.3056(9) 0.8043(11) 0.7294(6) 0.112(4) Uani 0.677(5) 1 d D . P A 2
H2AA H 0.3300 0.7539 0.7526 0.134 Uiso 0.677(5) 1 calc R U P A 2
H2AB H 0.3135 0.7984 0.6912 0.134 Uiso 0.677(5) 1 calc R U P A 2
C1A C 0.2156(8) 0.8108(10) 0.7252(6) 0.108(4) Uani 0.677(5) 1 d D . P A 2
H1AA H 0.1841 0.7856 0.6892 0.162 Uiso 0.677(5) 1 calc R U P A 2
H1AB H 0.2008 0.8715 0.7268 0.162 Uiso 0.677(5) 1 calc R U P A 2
H1AC H 0.2048 0.7795 0.7569 0.162 Uiso 0.677(5) 1 calc R U P A 2
C1B C 0.4045(10) 0.4659(9) 0.7297(7) 0.108(4) Uani 0.677(5) 1 d D . P A 3
H1BA H 0.3734 0.4336 0.6965 0.162 Uiso 0.677(5) 1 calc R U P A 3
H1BB H 0.3800 0.4590 0.7608 0.162 Uiso 0.677(5) 1 calc R U P A 3
H1BC H 0.4595 0.4440 0.7416 0.162 Uiso 0.677(5) 1 calc R U P A 3
C2B C 0.4053(10) 0.5594(10) 0.7148(5) 0.112(4) Uani 0.677(5) 1 d D . P A 3
H2BA H 0.4378 0.5669 0.6879 0.134 Uiso 0.677(5) 1 calc R U P A 3
H2BB H 0.3500 0.5780 0.6953 0.134 Uiso 0.677(5) 1 calc R U P A 3
O1B O 0.4380(6) 0.6148(7) 0.7647(4) 0.091(2) Uani 0.677(5) 1 d D . P A 3
C4B C 0.5202(7) 0.6142(10) 0.7809(6) 0.086(3) Uani 0.677(5) 1 d D . P A 3
H4BA H 0.5408 0.6434 0.7520 0.103 Uiso 0.677(5) 1 calc R U P A 3
H4BB H 0.5404 0.5542 0.7852 0.103 Uiso 0.677(5) 1 calc R U P A 3
C5B C 0.5479(8) 0.6626(10) 0.8384(6) 0.101(4) Uani 0.677(5) 1 d D . P A 3
H5BA H 0.5349 0.7239 0.8323 0.151 Uiso 0.677(5) 1 calc R U P A 3
H5BB H 0.6059 0.6558 0.8544 0.151 Uiso 0.677(5) 1 calc R U P A 3
H5BC H 0.5205 0.6386 0.8647 0.151 Uiso 0.677(5) 1 calc R U P A 3

loop_
_atom_site_aniso_label
_atom_site_aniso_U_11
_atom_site_aniso_U_22
_atom_site_aniso_U_33
_atom_site_aniso_U_23
_atom_site_aniso_U_13
_atom_site_aniso_U_12
Fe01 0.0275(6) 0.0253(6) 0.0185(5) -0.0035(4) 0.0016(4) -0.0006(5)
Fe02 0.0284(6) 0.0426(7) 0.0167(5) -0.0014(5) -0.0007(4) 0.0009(5)
O1D 0.031(3) 0.034(3) 0.014(2) -0.001(2) -0.0018(19) -0.004(2)
O004 0.042(3) 0.035(3) 0.018(2) -0.004(2) 0.007(2) 0.007(2)
O007 0.047(3) 0.048(3) 0.034(3) -0.001(2) -0.010(2) 0.009(3)
N00A 0.035(4) 0.046(4) 0.020(3) 0.011(3) 0.006(3) 0.005(3)
N005 0.026(3) 0.024(3) 0.016(3) -0.004(2) 0.004(2) -0.001(3)
N006 0.030(3) 0.022(3) 0.013(3) -0.002(2) 0.006(2) -0.003(3)
N008 0.021(3) 0.038(4) 0.015(3) -0.003(2) -0.003(2) 0.003(3)
C5 0.023(4) 0.032(4) 0.017(3) -0.010(3) -0.002(3) 0.002(3)
C10 0.023(4) 0.028(4) 0.021(3) 0.001(3) 0.003(3) 0.001(3)
C8 0.029(3) 0.031(3) 0.013(2) -0.001(2) 0.005(2) -0.003(2)
C6 0.025(4) 0.036(5) 0.030(4) -0.008(3) 0.007(3) -0.006(3)
C00F 0.017(3) 0.031(4) 0.026(4) 0.008(3) 0.002(3) 0.001(3)
C34 0.026(4) 0.055(5) 0.018(4) -0.001(4) 0.006(3) 0.001(4)
C00H 0.028(4) 0.033(4) 0.018(3) -0.002(3) -0.001(3) -0.005(3)
C11 0.026(4) 0.033(4) 0.026(4) 0.005(3) 0.002(3) 0.004(4)
C41 0.022(4) 0.038(5) 0.021(3) -0.003(3) -0.003(3) -0.004(3)
C23 0.017(4) 0.030(4) 0.028(4) -0.006(3) 0.003(3) -0.004(3)
C12 0.023(4) 0.041(5) 0.035(4) 0.004(3) 0.005(3) 0.001(4)
C19 0.022(4) 0.032(4) 0.020(4) -0.001(3) 0.003(3) -0.007(3)
C13 0.026(4) 0.037(4) 0.013(3) 0.002(3) 0.001(3) -0.007(4)
C9 0.022(4) 0.024(4) 0.012(3) -0.001(3) -0.002(3) -0.004(3)
C33 0.036(4) 0.050(5) 0.012(3) -0.002(3) 0.000(3) 0.014(4)
C14 0.026(4) 0.037(4) 0.030(4) -0.002(3) 0.010(3) -0.008(3)
C00R 0.028(4) 0.025(4) 0.022(4) -0.004(3) -0.005(3) 0.003(3)
C00S 0.030(4) 0.028(4) 0.025(4) 0.005(3) -0.002(3) 0.000(3)
C18 0.014(4) 0.028(4) 0.024(4) -0.005(3) -0.007(3) -0.003(3)
C7 0.029(3) 0.031(3) 0.013(2) -0.001(2) 0.005(2) -0.003(2)
C28 0.027(4) 0.043(5) 0.030(4) -0.014(4) 0.008(3) 0.001(4)
C42 0.014(4) 0.043(5) 0.033(4) -0.006(3) 0.001(3) -0.005(3)
C2 0.030(4) 0.031(4) 0.027(4) -0.005(3) 0.006(3) 0.002(3)
C20 0.040(4) 0.024(4) 0.031(4) 0.002(3) 0.006(3) -0.004(3)
C00Z 0.046(5) 0.028(4) 0.026(4) 0.002(3) 0.005(3) 0.000(4)
C1 0.027(4) 0.045(5) 0.059(5) -0.009(4) 0.014(4) 0.000(4)
C17 0.040(5) 0.038(5) 0.066(5) 0.010(4) 0.028(4) 0.002(4)
C44 0.031(4) 0.075(6) 0.039(4) -0.011(4) 0.006(4) -0.005(4)
C01D 0.043(4) 0.025(4) 0.024(4) 0.001(3) 0.001(3) 0.009(3)
C21 0.029(4) 0.024(4) 0.039(4) 0.003(3) -0.003(3) 0.009(3)
C37 0.040(5) 0.073(6) 0.021(4) 0.002(4) 0.009(4) -0.012(5)
C01G 0.071(6) 0.033(5) 0.031(4) -0.013(3) 0.001(4) 0.004(4)
C24 0.037(4) 0.038(5) 0.035(4) -0.004(4) 0.008(4) 0.011(4)
C36 0.032(5) 0.084(7) 0.048(5) 0.007(5) 0.021(4) -0.004(5)
C27 0.033(4) 0.042(5) 0.032(4) -0.017(4) 0.005(3) 0.005(4)
C39 0.035(3) 0.037(3) 0.023(3) -0.013(2) -0.001(2) 0.005(3)
C3 0.044(5) 0.040(5) 0.034(4) -0.015(3) 0.012(4) 0.006(4)
C49 0.061(6) 0.086(7) 0.045(5) 0.013(5) 0.015(4) -0.031(5)
C48 0.051(5) 0.058(6) 0.043(5) 0.021(4) 0.004(4) -0.001(4)
C46 0.043(5) 0.069(6) 0.024(4) 0.013(4) -0.001(4) -0.017(5)
C25 0.048(5) 0.071(6) 0.040(5) 0.001(4) 0.013(4) 0.020(5)
C26 0.079(6) 0.050(6) 0.061(5) -0.013(4) 0.031(5) 0.000(5)
C31 0.064(6) 0.080(7) 0.034(5) -0.009(4) 0.009(4) 0.039(5)
C15 0.052(5) 0.043(5) 0.047(5) -0.008(4) 0.007(4) -0.013(4)
C01T 0.064(6) 0.072(6) 0.030(4) -0.012(4) 0.006(4) -0.012(5)
C47 0.060(6) 0.080(6) 0.037(5) 0.018(4) 0.005(4) -0.008(5)
C01V 0.060(6) 0.060(6) 0.085(7) 0.008(5) -0.007(5) 0.003(5)
C01W 0.044(5) 0.100(8) 0.049(5) 0.013(5) -0.012(4) 0.000(6)
C30 0.104(8) 0.090(7) 0.035(5) -0.011(5) 0.029(5) 0.045(6)
C29 0.058(6) 0.062(6) 0.046(5) -0.009(4) 0.015(4) 0.027(5)
C01Z 0.069(7) 0.091(7) 0.046(5) 0.017(5) -0.009(5) -0.021(6)
C009 0.016(3) 0.018(4) 0.017(3) -0.003(3) -0.003(3) 0.003(3)
C22 0.021(4) 0.037(5) 0.032(4) -0.006(3) -0.002(3) 0.006(3)
C011 0.042(4) 0.022(4) 0.032(4) 0.012(3) 0.002(3) 0.006(3)
C38 0.035(3) 0.037(3) 0.023(3) -0.013(2) -0.001(2) 0.005(3)
C32 0.039(4) 0.054(5) 0.017(4) -0.011(3) 0.003(3) 0.015(4)
C16 0.045(5) 0.027(4) 0.038(4) 0.010(3) 0.014(4) -0.007(4)
C45 0.021(4) 0.056(5) 0.052(5) -0.027(4) 0.001(4) 0.002(4)
C4 0.031(4) 0.037(4) 0.035(4) -0.009(3) 0.002(3) 0.010(3)
C40 0.029(4) 0.043(5) 0.045(5) -0.005(4) 0.000(4) -0.008(4)
C43 0.026(4) 0.045(5) 0.040(4) -0.009(3) -0.004(3) 0.009(3)
C35 0.032(5) 0.066(6) 0.035(4) 0.003(4) 0.009(4) 0.005(4)
C1C 0.103(10) 0.105(10) 0.105(9) 0.024(7) 0.013(8) -0.005(7)
C2C 0.103(10) 0.178(13) 0.049(6) -0.038(7) 0.012(6) -0.022(9)
O1C 0.098(5) 0.093(6) 0.086(5) 0.010(4) 0.031(4) -0.005(5)
C4C 0.061(7) 0.129(10) 0.077(7) -0.002(7) 0.036(6) 0.005(6)
C5C 0.080(8) 0.114(9) 0.111(9) 0.021(7) 0.032(7) 0.012(7)
C5A 0.080(8) 0.114(9) 0.111(9) 0.021(7) 0.032(7) 0.012(7)
C4A 0.061(7) 0.129(10) 0.077(7) -0.002(7) 0.036(6) 0.005(6)
O1A 0.098(5) 0.093(6) 0.086(5) 0.010(4) 0.031(4) -0.005(5)
C2A 0.103(10) 0.178(13) 0.049(6) -0.038(7) 0.012(6) -0.022(9)
C1A 0.103(10) 0.105(10) 0.105(9) 0.024(7) 0.013(8) -0.005(7)
C1B 0.103(10) 0.105(10) 0.105(9) 0.024(7) 0.013(8) -0.005(7)
C2B 0.103(10) 0.178(13) 0.049(6) -0.038(7) 0.012(6) -0.022(9)
O1B 0.098(5) 0.093(6) 0.086(5) 0.010(4) 0.031(4) -0.005(5)
C4B 0.061(7) 0.129(10) 0.077(7) -0.002(7) 0.036(6) 0.005(6)
C5B 0.080(8) 0.114(9) 0.111(9) 0.021(7) 0.032(7) 0.012(7)

loop_
_atom_type_symbol
_atom_type_description
_atom_type_scat_dispersion_real
_atom_type_scat_dispersion_imag
_atom_type_scat_source
C C 0.0033 0.0016 'International Tables Vol C Tables 4.2.6.8 and 6.1.1.4'
H H 0.0000 0.0000 'International Tables Vol C Tables 4.2.6.8 and 6.1.1.4'
Fe Fe 0.3463 0.8444 'International Tables Vol C Tables 4.2.6.8 and 6.1.1.4'
N N 0.0061 0.0033 'International Tables Vol C Tables 4.2.6.8 and 6.1.1.4'
O O 0.0106 0.0060 'International Tables Vol C Tables 4.2.6.8 and 6.1.1.4'

loop_
_geom_angle_atom_site_label_1
_geom_angle_atom_site_label_2
_geom_angle_atom_site_label_3
_geom_angle
O1D Fe01 N005 100.47(17)
O1D Fe01 N006 109.32(17)
N005 Fe01 N006 96.3(2)
O1D Fe01 C009 119.8(2)
N005 Fe01 C009 114.7(2)
N006 Fe01 C009 113.2(2)
O1D Fe02 N008 117.47(18)
O1D Fe02 N00A 111.11(19)
N008 Fe02 N00A 97.8(2)
O1D Fe02 O007 132.67(18)
N008 Fe02 O007 94.09(18)
N00A Fe02 O007 97.21(19)
Fe02 O1D Fe01 139.6(2)
Fe02 O1D H1D 91.0
Fe01 O1D H1D 121.7
C28 O004 C23 119.3(5)
C01V O007 C01T 109.8(5)
C01V O007 Fe02 133.8(4)
C01T O007 Fe02 116.3(4)
C37 N00A C34 106.6(6)
C37 N00A Fe02 133.8(5)
C34 N00A Fe02 117.3(4)
C5 N005 C8 106.0(5)
C5 N005 Fe01 133.6(4)
C8 N005 Fe01 119.5(4)
C13 N006 C10 105.9(5)
C13 N006 Fe01 133.6(4)
C10 N006 Fe01 120.2(4)
C41 N008 C38 106.0(5)
C41 N008 Fe02 134.0(4)
C38 N008 Fe02 120.0(4)
N005 C5 C6 110.4(6)
N005 C5 C2 124.3(6)
C6 C5 C2 125.0(6)
C9 C10 N006 126.4(6)
C9 C10 C11 124.9(6)
N006 C10 C11 108.7(6)
C9 C8 N005 125.4(6)
C9 C8 C7 125.8(6)
N005 C8 C7 108.7(5)
C7 C6 C5 107.7(6)
C7 C6 H6 126.1
C5 C6 H6 126.1
C00H C00F C009 121.8(6)
C00H C00F C00S 118.9(5)
C009 C00F C00S 119.2(5)
N00A C34 C33 126.4(6)
N00A C34 C35 109.9(7)
C33 C34 C35 123.5(7)
C00F C00H C00Z 121.6(6)
C00F C00H H00H 119.2
C00Z C00H H00H 119.2
C12 C11 C10 107.3(6)
C12 C11 H11 126.4
C10 C11 H11 126.4
N008 C41 C40 110.4(6)
N008 C41 C42 124.7(6)
C40 C41 C42 124.8(6)
O004 C23 C22 122.8(6)
O004 C23 C18 114.4(6)
C22 C23 C18 122.8(6)
C11 C12 C13 107.5(6)
C11 C12 H12 126.2
C13 C12 H12 126.2
C18 C19 C20 120.3(6)
C18 C19 H19 119.9
C20 C19 H19 119.9
N006 C13 C12 110.6(6)
N006 C13 C14 125.0(6)
C12 C13 C14 124.4(6)
C10 C9 C8 130.1(6)
C10 C9 C18 113.9(5)
C8 C9 C18 116.0(5)
C34 C33 C38 130.1(6)
C34 C33 C32 118.5(6)
C38 C33 C32 111.4(6)
C13 C14 C15 109.5(5)
C13 C14 C16 111.4(5)
C15 C14 C16 109.7(6)
C13 C14 C17 109.0(5)
C15 C14 C17 108.6(5)
C16 C14 C17 108.6(5)
C011 C00R C009 122.3(5)
C011 C00R C01D 117.4(5)
C009 C00R C01D 120.3(5)
C00F C00S H00A 109.5
C00F C00S H00B 109.5
H00A C00S H00B 109.5
C00F C00S H00C 109.5
H00A C00S H00C 109.5
H00B C00S H00C 109.5
C19 C18 C23 118.3(6)
C19 C18 C9 121.2(5)
C23 C18 C9 120.4(6)
C6 C7 C8 107.2(6)
C6 C7 H7 126.4
C8 C7 H7 126.4
O004 C28 C27 122.9(6)
O004 C28 C32 113.2(6)
C27 C28 C32 123.9(6)
C41 C42 C45 111.9(5)
C41 C42 C44 111.0(6)
C45 C42 C44 108.5(6)
C41 C42 C43 108.5(5)
C45 C42 C43 109.7(5)
C44 C42 C43 107.0(5)
C5 C2 C4 114.0(5)
C5 C2 C3 107.9(5)
C4 C2 C3 107.7(5)
C5 C2 C1 109.7(5)
C4 C2 C1 108.2(5)
C3 C2 C1 109.3(5)
C21 C20 C19 119.5(6)
C21 C20 H20 120.2
C19 C20 H20 120.2
C011 C00Z C00H 117.0(6)
C011 C00Z C01G 122.3(6)
C00H C00Z C01G 120.7(6)
C2 C1 H1A 109.5
C2 C1 H1B 109.5
H1A C1 H1B 109.5
C2 C1 H1C 109.5
H1A C1 H1C 109.5
H1B C1 H1C 109.5
C14 C17 H17A 109.5
C14 C17 H17B 109.5
H17A C17 H17B 109.5
C14 C17 H17C 109.5
H17A C17 H17C 109.5
H17B C17 H17C 109.5
C42 C44 H44A 109.5
C42 C44 H44B 109.5
H44A C44 H44B 109.5
C42 C44 H44C 109.5
H44A C44 H44C 109.5
H44B C44 H44C 109.5
C00R C01D H01A 109.5
C00R C01D H01B 109.5
H01A C01D H01B 109.5
C00R C01D H01C 109.5
H01A C01D H01C 109.5
H01B C01D H01C 109.5
C20 C21 C22 122.4(6)
C20 C21 H21 118.8
C22 C21 H21 118.8
N00A C37 C36 109.3(7)
N00A C37 C46 124.6(7)
C36 C37 C46 126.0(7)
C00Z C01G H01D 109.5
C00Z C01G H01E 109.5
H01D C01G H01E 109.5
C00Z C01G H01F 109.5
H01D C01G H01F 109.5
H01E C01G H01F 109.5
C27 C24 C22 110.3(5)
C27 C24 C25 108.7(6)
C22 C24 C25 107.9(5)
C27 C24 C26 109.5(6)
C22 C24 C26 110.2(6)
C25 C24 C26 110.2(6)
C35 C36 C37 107.9(7)
C35 C36 H36 126.0
C37 C36 H36 126.0
C28 C27 C29 116.4(7)
C28 C27 C24 122.5(6)
C29 C27 C24 121.1(7)
C40 C39 C38 108.3(6)
C40 C39 H39 125.9
C38 C39 H39 125.9
C2 C3 H3A 109.5
C2 C3 H3B 109.5
H3A C3 H3B 109.5
C2 C3 H3C 109.5
H3A C3 H3C 109.5
H3B C3 H3C 109.5
C46 C49 H49A 109.5
C46 C49 H49B 109.5
H49A C49 H49B 109.5
C46 C49 H49C 109.5
H49A C49 H49C 109.5
H49B C49 H49C 109.5
C46 C48 H48A 109.5
C46 C48 H48B 109.5
H48A C48 H48B 109.5
C46 C48 H48C 109.5
H48A C48 H48C 109.5
H48B C48 H48C 109.5
C37 C46 C49 110.7(6)
C37 C46 C48 113.4(6)
C49 C46 C48 108.5(7)
C37 C46 C47 107.2(6)
C49 C46 C47 109.0(6)
C48 C46 C47 107.8(6)
C24 C25 H25A 109.5
C24 C25 H25B 109.5
H25A C25 H25B 109.5
C24 C25 H25C 109.5
H25A C25 H25C 109.5
H25B C25 H25C 109.5
C24 C26 H26A 109.5
C24 C26 H26B 109.5
H26A C26 H26B 109.5
C24 C26 H26C 109.5
H26A C26 H26C 109.5
H26B C26 H26C 109.5
C32 C31 C30 120.6(8)
C32 C31 H31 119.7
C30 C31 H31 119.7
C14 C15 H15A 109.5
C14 C15 H15B 109.5
H15A C15 H15B 109.5
C14 C15 H15C 109.5
H15A C15 H15C 109.5
H15B C15 H15C 109.5
O007 C01T C01Z 105.6(7)
O007 C01T H01G 110.6
C01Z C01T H01G 110.6
O007 C01T H01H 110.6
C01Z C01T H01H 110.6
H01G C01T H01H 108.7
C46 C47 H47A 109.5
C46 C47 H47B 109.5
H47A C47 H47B 109.5
C46 C47 H47C 109.5
H47A C47 H47C 109.5
H47B C47 H47C 109.5
O007 C01V C01W 104.4(6)
O007 C01V H01I 110.9
C01W C01V H01I 110.9
O007 C01V H01J 110.9
C01W C01V H01J 110.9
H01I C01V H01J 108.9
C01Z C01W C01V 102.4(6)
C01Z C01W H01K 111.3
C01V C01W H01K 111.3
C01Z C01W H01L 111.3
C01V C01W H01L 111.3
H01K C01W H01L 109.2
C31 C30 C29 120.5(7)
C31 C30 H30 119.8
C29 C30 H30 119.8
C30 C29 C27 121.0(7)
C30 C29 H29 119.5
C27 C29 H29 119.5
C01T C01Z C01W 102.2(7)
C01T C01Z H01M 111.3
C01W C01Z H01M 111.3
C01T C01Z H01N 111.3
C01W C01Z H01N 111.3
H01M C01Z H01N 109.2
C00R C009 C00F 114.8(5)
C00R C009 Fe01 125.3(4)
C00F C009 Fe01 119.8(4)
C21 C22 C23 116.5(6)
C21 C22 C24 122.1(6)
C23 C22 C24 121.2(6)
C00Z C011 C00R 122.5(6)
C00Z C011 H011 118.8
C00R C011 H011 118.8
C39 C38 N008 108.9(6)
C39 C38 C33 127.5(7)
N008 C38 C33 123.6(6)
C31 C32 C28 117.4(7)
C31 C32 C33 122.0(6)
C28 C32 C33 120.4(6)
C14 C16 H16A 109.5
C14 C16 H16B 109.5
H16A C16 H16B 109.5
C14 C16 H16C 109.5
H16A C16 H16C 109.5
H16B C16 H16C 109.5
C42 C45 H45A 109.5
C42 C45 H45B 109.5
H45A C45 H45B 109.5
C42 C45 H45C 109.5
H45A C45 H45C 109.5
H45B C45 H45C 109.5
C2 C4 H4A 109.5
C2 C4 H4B 109.5
H4A C4 H4B 109.5
C2 C4 H4C 109.5
H4A C4 H4C 109.5
H4B C4 H4C 109.5
C39 C40 C41 106.5(6)
C39 C40 H40 126.8
C41 C40 H40 126.8
C42 C43 H43A 109.5
C42 C43 H43B 109.5
H43A C43 H43B 109.5
C42 C43 H43C 109.5
H43A C43 H43C 109.5
H43B C43 H43C 109.5
C36 C35 C34 106.3(7)
C36 C35 H35 126.9
C34 C35 H35 126.9
C2C C1C H1CA 109.5
C2C C1C H1CB 109.5
H1CA C1C H1CB 109.5
C2C C1C H1CC 109.5
H1CA C1C H1CC 109.5
H1CB C1C H1CC 109.5
C1C C2C O1C 129(3)
C1C C2C H2CA 105.0
O1C C2C H2CA 105.0
C1C C2C H2CB 105.0
O1C C2C H2CB 105.0
H2CA C2C H2CB 105.8
C4C O1C C2C 116.5(18)
O1C C4C C5C 105.2(19)
O1C C4C H4CA 110.7
C5C C4C H4CA 110.7
O1C C4C H4CB 110.7
C5C C4C H4CB 110.7
H4CA C4C H4CB 108.8
C4C C5C H5CA 109.5
C4C C5C H5CB 109.5
H5CA C5C H5CB 109.5
C4C C5C H5CC 109.5
H5CA C5C H5CC 109.5
H5CB C5C H5CC 109.5
C4A C5A H5AA 109.5
C4A C5A H5AB 109.5
H5AA C5A H5AB 109.5
C4A C5A H5AC 109.5
H5AA C5A H5AC 109.5
H5AB C5A H5AC 109.5
C5A C4A O1A 112.2(12)
C5A C4A H4AA 109.2
O1A C4A H4AA 109.2
C5A C4A H4AB 109.2
O1A C4A H4AB 109.2
H4AA C4A H4AB 107.9
C2A O1A C4A 111.8(11)
O1A C2A C1A 105.7(12)
O1A C2A H2AA 110.6
C1A C2A H2AA 110.6
O1A C2A H2AB 110.6
C1A C2A H2AB 110.6
H2AA C2A H2AB 108.7
C2A C1A H1AA 109.5
C2A C1A H1AB 109.5
H1AA C1A H1AB 109.5
C2A C1A H1AC 109.5
H1AA C1A H1AC 109.5
H1AB C1A H1AC 109.5
C2B C1B H1BA 109.5
C2B C1B H1BB 109.5
H1BA C1B H1BB 109.5
C2B C1B H1BC 109.5
H1BA C1B H1BC 109.5
H1BB C1B H1BC 109.5
O1B C2B C1B 112.9(12)
O1B C2B H2BA 109.0
C1B C2B H2BA 109.0
O1B C2B H2BB 109.0
C1B C2B H2BB 109.0
H2BA C2B H2BB 107.8
C4B O1B C2B 111.2(11)
O1B C4B C5B 106.9(10)
O1B C4B H4BA 110.3
C5B C4B H4BA 110.3
O1B C4B H4BB 110.3
C5B C4B H4BB 110.3
H4BA C4B H4BB 108.6
C4B C5B H5BA 109.5
C4B C5B H5BB 109.5
H5BA C5B H5BB 109.5
C4B C5B H5BC 109.5
H5BA C5B H5BC 109.5
H5BB C5B H5BC 109.5

loop_
_geom_bond_atom_site_label_1
_geom_bond_atom_site_label_2
_geom_bond_distance
Fe01 O1D 2.045(4)
Fe01 N005 2.073(5)
Fe01 N006 2.079(5)
Fe01 C009 2.083(6)
Fe02 O1D 1.942(4)
Fe02 N008 2.026(5)
Fe02 N00A 2.032(6)
Fe02 O007 2.127(4)
O1D H1D 1.0045
O004 C28 1.369(7)
O004 C23 1.376(7)
O007 C01V 1.453(8)
O007 C01T 1.469(8)
N00A C37 1.359(8)
N00A C34 1.382(8)
N005 C5 1.365(7)
N005 C8 1.413(7)
N006 C13 1.355(7)
N006 C10 1.396(7)
N008 C41 1.349(7)
N008 C38 1.408(8)
C5 C6 1.402(8)
C5 C2 1.516(8)
C10 C9 1.392(8)
C10 C11 1.420(8)
C8 C9 1.412(8)
C8 C7 1.414(8)
C6 C7 1.375(8)
C6 H6 0.9500
C00F C00H 1.392(8)
C00F C009 1.426(8)
C00F C00S 1.515(8)
C34 C33 1.397(9)
C34 C35 1.412(9)
C00H C00Z 1.393(8)
C00H H00H 0.9500
C11 C12 1.351(8)
C11 H11 0.9500
C41 C40 1.409(9)
C41 C42 1.499(9)
C23 C22 1.389(9)
C23 C18 1.392(8)
C12 C13 1.404(9)
C12 H12 0.9500
C19 C18 1.382(8)
C19 C20 1.392(8)
C19 H19 0.9500
C13 C14 1.511(9)
C9 C18 1.524(8)
C33 C38 1.426(9)
C33 C32 1.496(9)
C14 C15 1.533(8)
C14 C16 1.536(8)
C14 C17 1.537(8)
C00R C011 1.384(8)
C00R C009 1.406(8)
C00R C01D 1.535(8)
C00S H00A 0.9800
C00S H00B 0.9800
C00S H00C 0.9800
C7 H7 0.9500
C28 C27 1.378(9)
C28 C32 1.415(9)
C42 C45 1.526(9)
C42 C44 1.528(9)
C42 C43 1.536(8)
C2 C4 1.531(8)
C2 C3 1.536(8)
C2 C1 1.541(8)
C20 C21 1.370(8)
C20 H20 0.9500
C00Z C011 1.376(8)
C00Z C01G 1.522(8)
C1 H1A 0.9800
C1 H1B 0.9800
C1 H1C 0.9800
C17 H17A 0.9800
C17 H17B 0.9800
C17 H17C 0.9800
C44 H44A 0.9800
C44 H44B 0.9800
C44 H44C 0.9800
C01D H01A 0.9800
C01D H01B 0.9800
C01D H01C 0.9800
C21 C22 1.387(9)
C21 H21 0.9500
C37 C36 1.419(10)
C37 C46 1.509(10)
C01G H01D 0.9800
C01G H01E 0.9800
C01G H01F 0.9800
C24 C27 1.512(9)
C24 C22 1.533(9)
C24 C25 1.534(9)
C24 C26 1.539(9)
C36 C35 1.366(10)
C36 H36 0.9500
C27 C29 1.398(9)
C39 C40 1.368(9)
C39 C38 1.381(9)
C39 H39 0.9500
C3 H3A 0.9800
C3 H3B 0.9800
C3 H3C 0.9800
C49 C46 1.538(9)
C49 H49A 0.9800
C49 H49B 0.9800
C49 H49C 0.9800
C48 C46 1.538(10)
C48 H48A 0.9800
C48 H48B 0.9800
C48 H48C 0.9800
C46 C47 1.556(9)
C25 H25A 0.9800
C25 H25B 0.9800
C25 H25C 0.9800
C26 H26A 0.9800
C26 H26B 0.9800
C26 H26C 0.9800
C31 C32 1.369(9)
C31 C30 1.387(10)
C31 H31 0.9500
C15 H15A 0.9800
C15 H15B 0.9800
C15 H15C 0.9800
C01T C01Z 1.504(10)
C01T H01G 0.9900
C01T H01H 0.9900
C47 H47A 0.9800
C47 H47B 0.9800
C47 H47C 0.9800
C01V C01W 1.551(10)
C01V H01I 0.9900
C01V H01J 0.9900
C01W C01Z 1.522(11)
C01W H01K 0.9900
C01W H01L 0.9900
C30 C29 1.393(10)
C30 H30 0.9500
C29 H29 0.9500
C01Z H01M 0.9900
C01Z H01N 0.9900
C011 H011 0.9500
C16 H16A 0.9800
C16 H16B 0.9800
C16 H16C 0.9800
C45 H45A 0.9800
C45 H45B 0.9800
C45 H45C 0.9800
C4 H4A 0.9800
C4 H4B 0.9800
C4 H4C 0.9800
C40 H40 0.9500
C43 H43A 0.9800
C43 H43B 0.9800
C43 H43C 0.9800
C35 H35 0.9500
C1C C2C 1.46(2)
C1C H1CA 0.9800
C1C H1CB 0.9800
C1C H1CC 0.9800
C2C O1C 1.471(18)
C2C H2CA 0.9900
C2C H2CB 0.9900
O1C C4C 1.382(17)
C4C C5C 1.542(19)
C4C H4CA 0.9900
C4C H4CB 0.9900
C5C H5CA 0.9800
C5C H5CB 0.9800
C5C H5CC 0.9800
C5A C4A 1.445(15)
C5A H5AA 0.9800
C5A H5AB 0.9800
C5A H5AC 0.9800
C4A O1A 1.476(13)
C4A H4AA 0.9900
C4A H4AB 0.9900
O1A C2A 1.388(14)
C2A C1A 1.545(15)
C2A H2AA 0.9900
C2A H2AB 0.9900
C1A H1AA 0.9800
C1A H1AB 0.9800
C1A H1AC 0.9800
C1B C2B 1.496(16)
C1B H1BA 0.9800
C1B H1BB 0.9800
C1B H1BC 0.9800
C2B O1B 1.475(13)
C2B H2BA 0.9900
C2B H2BB 0.9900
O1B C4B 1.374(13)
C4B C5B 1.550(15)
C4B H4BA 0.9900
C4B H4BB 0.9900
C5B H5BA 0.9800
C5B H5BB 0.9800
C5B H5BC 0.9800

loop_
_geom_torsion_atom_site_label_1
_geom_torsion_atom_site_label_2
_geom_torsion_atom_site_label_3
_geom_torsion_atom_site_label_4
_geom_torsion
C8 N005 C5 C6 2.1(6)
Fe01 N005 C5 C6 -166.2(4)
C8 N005 C5 C2 -171.9(5)
Fe01 N005 C5 C2 19.8(8)
C13 N006 C10 C9 179.7(6)
Fe01 N006 C10 C9 -6.4(8)
C13 N006 C10 C11 -0.7(6)
Fe01 N006 C10 C11 173.2(4)
C5 N005 C8 C9 173.6(5)
Fe01 N005 C8 C9 -16.1(7)
C5 N005 C8 C7 -1.7(6)
Fe01 N005 C8 C7 168.6(3)
N005 C5 C6 C7 -1.8(7)
C2 C5 C6 C7 172.2(5)
C37 N00A C34 C33 173.2(6)
Fe02 N00A C34 C33 -21.6(8)
C37 N00A C34 C35 -2.0(7)
Fe02 N00A C34 C35 163.2(4)
C009 C00F C00H C00Z -0.7(10)
C00S C00F C00H C00Z -179.2(6)
C9 C10 C11 C12 179.5(6)
N006 C10 C11 C12 -0.1(7)
C38 N008 C41 C40 0.1(6)
Fe02 N008 C41 C40 177.6(4)
C38 N008 C41 C42 178.0(5)
Fe02 N008 C41 C42 -4.4(9)
C28 O004 C23 C22 -3.7(9)
C28 O004 C23 C18 178.2(5)
C10 C11 C12 C13 0.8(7)
C10 N006 C13 C12 1.2(6)
Fe01 N006 C13 C12 -171.5(4)
C10 N006 C13 C14 178.6(5)
Fe01 N006 C13 C14 5.9(9)
C11 C12 C13 N006 -1.3(7)
C11 C12 C13 C14 -178.7(5)
N006 C10 C9 C8 9.1(10)
C11 C10 C9 C8 -170.4(6)
N006 C10 C9 C18 -174.3(5)
C11 C10 C9 C18 6.1(8)
N005 C8 C9 C10 4.2(10)
C7 C8 C9 C10 178.7(6)
N005 C8 C9 C18 -172.3(5)
C7 C8 C9 C18 2.2(8)
N00A C34 C33 C38 4.7(11)
C35 C34 C33 C38 179.3(6)
N00A C34 C33 C32 -172.8(5)
C35 C34 C33 C32 1.8(9)
N006 C13 C14 C15 -91.2(7)
C12 C13 C14 C15 85.9(7)
N006 C13 C14 C16 30.4(8)
C12 C13 C14 C16 -152.6(6)
N006 C13 C14 C17 150.2(6)
C12 C13 C14 C17 -32.8(8)
C20 C19 C18 C23 -1.1(9)
C20 C19 C18 C9 174.3(5)
O004 C23 C18 C19 -177.4(5)
C22 C23 C18 C19 4.6(9)
O004 C23 C18 C9 7.2(8)
C22 C23 C18 C9 -170.9(6)
C10 C9 C18 C19 -112.2(6)
C8 C9 C18 C19 64.9(7)
C10 C9 C18 C23 63.1(7)
C8 C9 C18 C23 -119.8(6)
C5 C6 C7 C8 0.7(6)
C9 C8 C7 C6 -174.6(5)
N005 C8 C7 C6 0.6(6)
C23 O004 C28 C27 8.8(9)
C23 O004 C28 C32 -171.6(5)
N008 C41 C42 C45 24.8(8)
C40 C41 C42 C45 -157.6(6)
N008 C41 C42 C44 146.2(6)
C40 C41 C42 C44 -36.2(8)
N008 C41 C42 C43 -96.4(7)
C40 C41 C42 C43 81.2(8)
N005 C5 C2 C4 -42.7(8)
C6 C5 C2 C4 144.1(6)
N005 C5 C2 C3 76.8(7)
C6 C5 C2 C3 -96.4(7)
N005 C5 C2 C1 -164.3(5)
C6 C5 C2 C1 22.5(8)
C18 C19 C20 C21 -2.4(9)
C00F C00H C00Z C011 1.8(10)
C00F C00H C00Z C01G 179.8(6)
C19 C20 C21 C22 2.7(10)
C34 N00A C37 C36 2.1(7)
Fe02 N00A C37 C36 -159.5(5)
C34 N00A C37 C46 -173.6(6)
Fe02 N00A C37 C46 24.7(10)
N00A C37 C36 C35 -1.5(8)
C46 C37 C36 C35 174.2(6)
O004 C28 C27 C29 176.6(6)
C32 C28 C27 C29 -2.9(10)
O004 C28 C27 C24 -3.7(10)
C32 C28 C27 C24 176.8(6)
C22 C24 C27 C28 -5.6(9)
C25 C24 C27 C28 112.5(7)
C26 C24 C27 C28 -126.9(7)
C22 C24 C27 C29 174.2(6)
C25 C24 C27 C29 -67.8(9)
C26 C24 C27 C29 52.8(9)
N00A C37 C46 C49 -155.1(6)
C36 C37 C46 C49 29.8(10)
N00A C37 C46 C48 -32.8(9)
C36 C37 C46 C48 152.1(7)
N00A C37 C46 C47 86.1(8)
C36 C37 C46 C47 -89.0(8)
C01V O007 C01T C01Z -14.3(8)
Fe02 O007 C01T C01Z 164.3(5)
C01T O007 C01V C01W -10.6(8)
Fe02 O007 C01V C01W 171.2(5)
O007 C01V C01W C01Z 30.9(9)
C32 C31 C30 C29 -0.1(14)
C31 C30 C29 C27 2.9(14)
C28 C27 C29 C30 -1.4(11)
C24 C27 C29 C30 178.9(7)
O007 C01T C01Z C01W 33.4(8)
C01V C01W C01Z C01T -39.0(9)
C011 C00R C009 C00F 1.4(9)
C01D C00R C009 C00F -180.0(5)
C011 C00R C009 Fe01 -175.4(5)
C01D C00R C009 Fe01 3.2(9)
C00H C00F C009 C00R -0.9(9)
C00S C00F C009 C00R 177.6(5)
C00H C00F C009 Fe01 176.1(5)
C00S C00F C009 Fe01 -5.4(7)
C20 C21 C22 C23 0.6(10)
C20 C21 C22 C24 -175.2(6)
O004 C23 C22 C21 177.8(6)
C18 C23 C22 C21 -4.3(9)
O004 C23 C22 C24 -6.3(9)
C18 C23 C22 C24 171.6(6)
C27 C24 C22 C21 -174.1(6)
C25 C24 C22 C21 67.3(8)
C26 C24 C22 C21 -53.1(8)
C27 C24 C22 C23 10.3(9)
C25 C24 C22 C23 -108.3(7)
C26 C24 C22 C23 131.3(7)
C00H C00Z C011 C00R -1.3(10)
C01G C00Z C011 C00R -179.3(7)
C009 C00R C011 C00Z -0.3(10)
C01D C00R C011 C00Z -179.0(6)
C40 C39 C38 N008 1.0(7)
C40 C39 C38 C33 178.2(6)
C41 N008 C38 C39 -0.6(6)
Fe02 N008 C38 C39 -178.6(4)
C41 N008 C38 C33 -178.0(6)
Fe02 N008 C38 C33 4.0(8)
C34 C33 C38 C39 -171.0(6)
C32 C33 C38 C39 6.7(9)
C34 C33 C38 N008 5.9(10)
C32 C33 C38 N008 -176.4(5)
C30 C31 C32 C28 -3.9(12)
C30 C31 C32 C33 172.3(8)
O004 C28 C32 C31 -173.9(6)
C27 C28 C32 C31 5.6(11)
O004 C28 C32 C33 9.8(9)
C27 C28 C32 C33 -170.7(6)
C34 C33 C32 C31 66.6(9)
C38 C33 C32 C31 -111.4(8)
C34 C33 C32 C28 -117.3(7)
C38 C33 C32 C28 64.7(8)
C38 C39 C40 C41 -0.9(7)
N008 C41 C40 C39 0.5(7)
C42 C41 C40 C39 -177.4(6)
C37 C36 C35 C34 0.2(8)
N00A C34 C35 C36 1.2(8)
C33 C34 C35 C36 -174.2(6)
C1C C2C O1C C4C 160(3)
C2C O1C C4C C5C 166(2)
C5A C4A O1A C2A -179.4(13)
C4A O1A C2A C1A 172.0(11)
C1B C2B O1B C4B 80.8(17)
C2B O1B C4B C5B -171.6(12)
